data_4034144
loop_
_publ_author_name
'Tamilarasan, V. John'
'Srinivasan, Kannupal'

_publ_section_title
;
 SnCl<sub>4</sub>-Promoted [3+2] Annulation of \g-Butyrolactone-Fused
 Donor-Acceptor Cyclopropanes with Nitriles: Access to
 \g-Butyrolactone-Fused 1-Pyrrolines.
;
_journal_issue 13
_journal_name_full 'The Journal of organic chemistry'
_journal_page_first 8782
_journal_page_last 8787
_journal_paper_doi 10.1021/acs.joc.9b01155
_journal_volume 84
_journal_year 2019
_chemical_formula_moiety 'C21 H20 O4'
_chemical_formula_sum 'C21 H20 O4'
_chemical_formula_weight 336.37
_space_group_crystal_system triclinic
_space_group_IT_number 2
_space_group_name_Hall '-P 1'
_space_group_name_H-M_alt 'P -1'
_atom_sites_solution_hydrogens mixed
_audit_creation_method SHELXL-2014/7
_cell_angle_alpha 104.728(2)
_cell_angle_beta 100.754(2)
_cell_angle_gamma 96.778(2)
_cell_formula_units_Z 4
_cell_length_a 10.3107(6)
_cell_length_b 10.3829(5)
_cell_length_c 17.4771(10)
_cell_measurement_reflns_used 9319
_cell_measurement_temperature 100(2)
_cell_measurement_theta_max 27.63
_cell_measurement_theta_min 2.47
_cell_volume 1750.59(17)
_computing_cell_refinement 'Bruker SAINT'
_computing_data_collection 'Bruker APEX2'
_computing_data_reduction 'Bruker SAINT'
_computing_molecular_graphics 'Bruker SHELXTL'
_computing_publication_material 'Bruker SHELXTL'
_computing_structure_refinement 'SHELXL-2014/7 (Sheldrick, 2014)'
_computing_structure_solution 'SHELXS-97 (Sheldrick 2008)'
_diffrn_ambient_temperature 100(2)
_diffrn_measured_fraction_theta_full 0.997
_diffrn_measured_fraction_theta_max 0.992
_diffrn_measurement_device_type 'Bruker APEX-II CCD'
_diffrn_measurement_method '\f and \w scans'
_diffrn_radiation_type MoK\a
_diffrn_radiation_wavelength 0.71073
_diffrn_reflns_av_R_equivalents 0.0329
_diffrn_reflns_av_unetI/netI 0.0181
_diffrn_reflns_Laue_measured_fraction_full 0.997
_diffrn_reflns_Laue_measured_fraction_max 0.992
_diffrn_reflns_limit_h_max 13
_diffrn_reflns_limit_h_min -13
_diffrn_reflns_limit_k_max 13
_diffrn_reflns_limit_k_min -13
_diffrn_reflns_limit_l_max 22
_diffrn_reflns_limit_l_min -22
_diffrn_reflns_number 72502
_diffrn_reflns_point_group_measured_fraction_full 0.997
_diffrn_reflns_point_group_measured_fraction_max 0.992
_diffrn_reflns_theta_full 25.242
_diffrn_reflns_theta_max 27.693
_diffrn_reflns_theta_min 2.474
_exptl_absorpt_coefficient_mu 0.088
_exptl_absorpt_correction_type none
_exptl_crystal_colour colourless
_exptl_crystal_density_diffrn 1.276
_exptl_crystal_description block
_exptl_crystal_F_000 712
_exptl_crystal_size_max 0.100
_exptl_crystal_size_mid 0.080
_exptl_crystal_size_min 0.050
_refine_diff_density_max 0.530
_refine_diff_density_min -0.440
_refine_diff_density_rms 0.056
_refine_ls_extinction_method none
_refine_ls_goodness_of_fit_ref 1.030
_refine_ls_hydrogen_treatment mixed
_refine_ls_matrix_type full
_refine_ls_number_parameters 475
_refine_ls_number_reflns 8145
_refine_ls_number_restraints 0
_refine_ls_restrained_S_all 1.030
_refine_ls_R_factor_all 0.0502
_refine_ls_R_factor_gt 0.0425
_refine_ls_shift/su_max 0.000
_refine_ls_shift/su_mean 0.000
_refine_ls_structure_factor_coef Fsqd
_refine_ls_weighting_details 'w=1/[\s^2^(Fo^2^)+(0.0605P)^2^+0.9046P] where P=(Fo^2^+2Fc^2^)/3'
_refine_ls_weighting_scheme calc
_refine_ls_wR_factor_gt 0.1105
_refine_ls_wR_factor_ref 0.1160
_reflns_Friedel_coverage 0.000
_reflns_number_gt 7064
_reflns_number_total 8145
_reflns_threshold_expression 'I > 2\s(I)'
_cod_data_source_file jo9b01155_si_002.cif
_cod_data_source_block RN10
_cod_database_code 4034144
_shelx_shelxl_version_number 2014/7
_shelx_space_group_comment
;
The symmetry employed for this shelxl refinement is uniquely defined
by the following loop, which should always be used as a source of
symmetry information in preference to the above space-group names.
They are only intended as comments.
;
_shelx_estimated_absorpt_t_min 0.991
_shelx_estimated_absorpt_t_max 0.996

loop_
_space_group_symop_operation_xyz
'x, y, z'
'-x, -y, -z'

loop_
_atom_site_label
_atom_site_type_symbol
_atom_site_fract_x
_atom_site_fract_y
_atom_site_fract_z
_atom_site_U_iso_or_equiv
_atom_site_adp_type
_atom_site_occupancy
_atom_site_site_symmetry_order
_atom_site_calc_flag
_atom_site_refinement_flags_posn
_atom_site_refinement_flags_adp
O8 O 1.01541(9) 0.07471(9) 0.43672(5) 0.01469(18) Uani 1 1 d . .
O7 O 1.11262(9) 0.22482(9) 0.55625(5) 0.01807(19) Uani 1 1 d . .
O5 O 0.76555(9) 0.40021(8) 0.47938(5) 0.01572(18) Uani 1 1 d . .
O6 O 0.95126(10) 0.44933(9) 0.58044(6) 0.0215(2) Uani 1 1 d . .
O3 O 0.45506(10) 0.71413(9) 0.94106(5) 0.0214(2) Uani 1 1 d . .
O1 O 0.28163(10) 0.31905(9) 0.75192(5) 0.0210(2) Uani 1 1 d . .
O2 O 0.48455(11) 0.30457(9) 0.81747(6) 0.0242(2) Uani 1 1 d . .
O4 O 0.60064(15) 0.57044(13) 0.94304(8) 0.0565(4) Uani 1 1 d . .
C27 C 0.76973(11) 0.11154(11) 0.48552(7) 0.0113(2) Uani 1 1 d . .
C42 C 0.79990(11) 0.13359(11) 0.40967(7) 0.0117(2) Uani 1 1 d . .
C28 C 0.88433(11) 0.22694(11) 0.48911(7) 0.0111(2) Uani 1 1 d . .
C26 C 0.64936(11) 0.14836(11) 0.51616(7) 0.0114(2) Uani 1 1 d . .
C17 C 0.39280(13) 0.83544(13) 0.78135(7) 0.0176(2) Uani 1 1 d . .
H17 H 0.3028 0.8208 0.7869 0.021 Uiso 1 1 calc R U
C29 C 1.01624(12) 0.18172(12) 0.50087(7) 0.0126(2) Uani 1 1 d . .
C41 C 0.89430(12) 0.04891(12) 0.37159(7) 0.0129(2) Uani 1 1 d . .
C21 C 0.53002(12) 0.15219(11) 0.46493(7) 0.0137(2) Uani 1 1 d . .
H21 H 0.5242 0.1351 0.4082 0.016 Uiso 1 1 calc R U
C22 C 0.41925(12) 0.18104(12) 0.49670(8) 0.0161(2) Uani 1 1 d . .
H22 H 0.3376 0.1823 0.4614 0.019 Uiso 1 1 calc R U
C9 C 0.28073(13) 0.55394(12) 0.79367(7) 0.0158(2) Uani 1 1 d . .
C25 C 0.65645(12) 0.17397(12) 0.59933(7) 0.0149(2) Uani 1 1 d . .
H25 H 0.7374 0.1706 0.6346 0.018 Uiso 1 1 calc R U
C33 C 0.93278(12) 0.08874(12) 0.30077(7) 0.0133(2) Uani 1 1 d . .
C38 C 0.97400(13) 0.22433(13) 0.30617(8) 0.0173(2) Uani 1 1 d . .
H38 H 0.9785 0.2923 0.3551 0.021 Uiso 1 1 calc R U
C12 C 0.46166(13) 0.72724(12) 0.76804(7) 0.0160(2) Uani 1 1 d . .
C24 C 0.54628(13) 0.20436(13) 0.63103(8) 0.0177(2) Uani 1 1 d . .
H24 H 0.5523 0.2227 0.6878 0.021 Uiso 1 1 calc R U
C10 C 0.41468(13) 0.52391(12) 0.83057(7) 0.0161(2) Uani 1 1 d . .
C23 C 0.42725(12) 0.20795(12) 0.57967(8) 0.0170(2) Uani 1 1 d . .
H23 H 0.3517 0.2287 0.6012 0.020 Uiso 1 1 calc R U
C5 C 0.08862(13) 0.38804(12) 0.80160(7) 0.0176(2) Uani 1 1 d . .
C11 C 0.39579(13) 0.58574(12) 0.75757(7) 0.0162(2) Uani 1 1 d . .
C32 C 0.87386(12) 0.37096(12) 0.52249(7) 0.0128(2) Uani 1 1 d . .
C8 C 0.19021(14) 0.41750(12) 0.75378(8) 0.0184(3) Uani 1 1 d . .
C40 C 0.50177(14) 0.60264(13) 0.91065(8) 0.0212(3) Uani 1 1 d . .
C3 C 0.03520(14) 0.35716(14) 0.92524(8) 0.0212(3) Uani 1 1 d . .
H3 H 0.0645 0.3528 0.9792 0.025 Uiso 1 1 calc R U
C16 C 0.45478(14) 0.96513(13) 0.78655(8) 0.0211(3) Uani 1 1 d . .
H16 H 0.4068 1.0383 0.7952 0.025 Uiso 1 1 calc R U
C30 C 0.73118(14) 0.53204(12) 0.51168(8) 0.0198(3) Uani 1 1 d . .
H30A H 0.6708 0.5555 0.4681 0.024 Uiso 1 1 calc R U
H30B H 0.8136 0.6014 0.5310 0.024 Uiso 1 1 calc R U
C34 C 0.92716(13) -0.00960(14) 0.22889(8) 0.0201(3) Uani 1 1 d . .
H34 H 0.8998 -0.1023 0.2245 0.024 Uiso 1 1 calc R U
C13 C 0.59417(14) 0.75110(14) 0.76118(8) 0.0226(3) Uani 1 1 d . .
H13 H 0.6426 0.6783 0.7528 0.027 Uiso 1 1 calc R U
C4 C 0.12956(13) 0.38145(13) 0.88118(8) 0.0201(3) Uani 1 1 d . .
H4 H 0.2224 0.3937 0.9052 0.024 Uiso 1 1 calc R U
C15 C 0.58620(15) 0.98728(14) 0.77906(8) 0.0242(3) Uani 1 1 d . .
H15 H 0.6284 1.0757 0.7826 0.029 Uiso 1 1 calc R U
C2 C -0.10184(14) 0.33898(13) 0.89192(8) 0.0208(3) Uani 1 1 d . .
C18 C 0.40368(14) 0.37388(12) 0.80237(7) 0.0184(3) Uani 1 1 d . .
C36 C 1.00231(14) 0.16243(17) 0.16805(8) 0.0266(3) Uani 1 1 d . .
C1 C -0.14153(14) 0.34747(14) 0.81295(9) 0.0247(3) Uani 1 1 d . .
H1 H -0.2343 0.3371 0.7893 0.030 Uiso 1 1 calc R U
C37 C 1.00846(13) 0.26030(15) 0.24034(9) 0.0226(3) Uani 1 1 d . .
H37 H 1.0366 0.3529 0.2447 0.027 Uiso 1 1 calc R U
C6 C -0.04741(14) 0.37085(14) 0.76821(8) 0.0229(3) Uani 1 1 d . .
H6 H -0.0767 0.3751 0.7142 0.027 Uiso 1 1 calc R U
C31 C 0.66318(15) 0.53198(14) 0.58070(9) 0.0259(3) Uani 1 1 d . .
H31A H 0.6409 0.6216 0.6016 0.039 Uiso 1 1 calc R U
H31B H 0.5809 0.4642 0.5613 0.039 Uiso 1 1 calc R U
H31C H 0.7235 0.5101 0.6242 0.039 Uiso 1 1 calc R U
C7 C -0.20453(14) 0.30969(15) 0.93934(9) 0.0272(3) Uani 1 1 d . .
H7A H -0.2948 0.3002 0.9061 0.041 Uiso 1 1 calc R U
H7B H -0.1943 0.2256 0.9537 0.041 Uiso 1 1 calc R U
H7C H -0.1912 0.3843 0.9890 0.041 Uiso 1 1 calc R U
C19 C 0.53507(16) 0.80653(15) 1.01682(8) 0.0271(3) Uani 1 1 d . .
H19A H 0.5704 0.7541 1.0536 0.032 Uiso 1 1 calc R U
H19B H 0.4777 0.8649 1.0437 0.032 Uiso 1 1 calc R U
C35 C 0.96174(15) 0.02778(16) 0.16315(8) 0.0276(3) Uani 1 1 d . .
H35 H 0.9574 -0.0401 0.1142 0.033 Uiso 1 1 calc R U
C14 C 0.65645(15) 0.88042(15) 0.76643(9) 0.0269(3) Uani 1 1 d . .
H14 H 0.7468 0.8956 0.7614 0.032 Uiso 1 1 calc R U
C20 C 0.64858(17) 0.89252(18) 1.00234(10) 0.0391(4) Uani 1 1 d . .
H20A H 0.7008 0.9537 1.0542 0.059 Uiso 1 1 calc R U
H20B H 0.7062 0.8349 0.9766 0.059 Uiso 1 1 calc R U
H20C H 0.6136 0.9456 0.9667 0.059 Uiso 1 1 calc R U
C39 C 1.0414(2) 0.2034(2) 0.09738(11) 0.0483(5) Uani 1 1 d . .
H39A H 1.0670 0.3020 0.1122 0.072 Uiso 1 1 calc R U
H39B H 1.1174 0.1612 0.0837 0.072 Uiso 1 1 calc R U
H39C H 0.9653 0.1735 0.0503 0.072 Uiso 1 1 calc R U
H27 H 0.8059(15) 0.0365(16) 0.5027(9) 0.016(4) Uiso 1 1 d . .
H41 H 0.8602(14) -0.0500(15) 0.3574(9) 0.011(3) Uiso 1 1 d . .
H8 H 0.1458(15) 0.4084(15) 0.6957(9) 0.015(4) Uiso 1 1 d . .
H9 H 0.2445(16) 0.6258(17) 0.8238(10) 0.020(4) Uiso 1 1 d . .
H42 H 0.7370(16) 0.1711(15) 0.3755(9) 0.016(4) Uiso 1 1 d . .
H11 H 0.3994(18) 0.5188(18) 0.7068(11) 0.029(4) Uiso 1 1 d . .

loop_
_atom_site_aniso_label
_atom_site_aniso_U_11
_atom_site_aniso_U_22
_atom_site_aniso_U_33
_atom_site_aniso_U_23
_atom_site_aniso_U_13
_atom_site_aniso_U_12
O8 0.0144(4) 0.0181(4) 0.0146(4) 0.0069(3) 0.0046(3) 0.0078(3)
O7 0.0112(4) 0.0233(5) 0.0197(4) 0.0086(4) 0.0006(3) 0.0024(3)
O5 0.0168(4) 0.0127(4) 0.0188(4) 0.0054(3) 0.0033(3) 0.0062(3)
O6 0.0214(5) 0.0160(4) 0.0216(5) 0.0004(4) -0.0008(4) 0.0017(4)
O3 0.0238(5) 0.0213(5) 0.0150(4) -0.0011(4) 0.0036(4) 0.0036(4)
O1 0.0308(5) 0.0125(4) 0.0188(4) 0.0016(3) 0.0080(4) 0.0033(4)
O2 0.0360(6) 0.0195(5) 0.0250(5) 0.0107(4) 0.0144(4) 0.0145(4)
O4 0.0618(9) 0.0350(7) 0.0497(8) -0.0050(6) -0.0313(7) 0.0261(6)
C27 0.0101(5) 0.0108(5) 0.0136(5) 0.0042(4) 0.0031(4) 0.0015(4)
C42 0.0117(5) 0.0124(5) 0.0109(5) 0.0031(4) 0.0022(4) 0.0026(4)
C28 0.0096(5) 0.0126(5) 0.0115(5) 0.0042(4) 0.0025(4) 0.0016(4)
C26 0.0109(5) 0.0092(5) 0.0150(5) 0.0040(4) 0.0044(4) 0.0012(4)
C17 0.0195(6) 0.0176(6) 0.0150(5) 0.0058(5) 0.0007(5) 0.0031(5)
C29 0.0122(5) 0.0143(5) 0.0151(5) 0.0085(4) 0.0056(4) 0.0030(4)
C41 0.0137(5) 0.0125(5) 0.0133(5) 0.0041(4) 0.0041(4) 0.0030(4)
C21 0.0133(6) 0.0124(5) 0.0156(5) 0.0053(4) 0.0024(4) 0.0011(4)
C22 0.0109(5) 0.0134(5) 0.0243(6) 0.0069(5) 0.0020(5) 0.0024(4)
C9 0.0195(6) 0.0135(5) 0.0140(5) 0.0036(4) 0.0028(5) 0.0029(5)
C25 0.0133(6) 0.0164(5) 0.0153(6) 0.0049(4) 0.0029(4) 0.0027(4)
C33 0.0122(5) 0.0160(5) 0.0129(5) 0.0050(4) 0.0036(4) 0.0043(4)
C38 0.0180(6) 0.0169(6) 0.0181(6) 0.0061(5) 0.0051(5) 0.0031(5)
C12 0.0206(6) 0.0158(6) 0.0112(5) 0.0053(4) 0.0017(4) 0.0020(5)
C24 0.0186(6) 0.0181(6) 0.0172(6) 0.0036(5) 0.0082(5) 0.0035(5)
C10 0.0214(6) 0.0141(6) 0.0147(6) 0.0057(4) 0.0049(5) 0.0059(5)
C23 0.0130(6) 0.0141(5) 0.0257(6) 0.0049(5) 0.0091(5) 0.0033(4)
C5 0.0227(6) 0.0117(5) 0.0159(6) 0.0026(4) 0.0019(5) -0.0001(5)
C11 0.0226(6) 0.0141(6) 0.0124(5) 0.0045(4) 0.0033(5) 0.0039(5)
C32 0.0130(5) 0.0135(5) 0.0140(5) 0.0058(4) 0.0057(4) 0.0022(4)
C8 0.0253(7) 0.0139(6) 0.0148(6) 0.0036(4) 0.0034(5) 0.0020(5)
C40 0.0276(7) 0.0179(6) 0.0176(6) 0.0066(5) 0.0005(5) 0.0060(5)
C3 0.0227(7) 0.0243(6) 0.0167(6) 0.0076(5) 0.0029(5) 0.0032(5)
C16 0.0284(7) 0.0153(6) 0.0170(6) 0.0052(5) -0.0012(5) 0.0030(5)
C30 0.0241(7) 0.0122(6) 0.0270(7) 0.0078(5) 0.0090(5) 0.0086(5)
C34 0.0219(6) 0.0204(6) 0.0166(6) 0.0016(5) 0.0057(5) 0.0042(5)
C13 0.0230(7) 0.0240(7) 0.0241(7) 0.0104(5) 0.0069(5) 0.0069(5)
C4 0.0185(6) 0.0228(6) 0.0180(6) 0.0064(5) 0.0021(5) 0.0022(5)
C15 0.0289(7) 0.0194(6) 0.0199(6) 0.0085(5) -0.0031(5) -0.0053(5)
C2 0.0209(6) 0.0173(6) 0.0229(6) 0.0058(5) 0.0038(5) 0.0004(5)
C18 0.0295(7) 0.0155(6) 0.0145(5) 0.0059(5) 0.0115(5) 0.0061(5)
C36 0.0189(7) 0.0484(9) 0.0197(6) 0.0190(6) 0.0070(5) 0.0085(6)
C1 0.0186(6) 0.0254(7) 0.0268(7) 0.0094(6) -0.0024(5) -0.0015(5)
C37 0.0180(6) 0.0280(7) 0.0286(7) 0.0184(6) 0.0070(5) 0.0045(5)
C6 0.0254(7) 0.0211(6) 0.0187(6) 0.0079(5) -0.0028(5) -0.0018(5)
C31 0.0308(8) 0.0212(6) 0.0319(7) 0.0095(6) 0.0147(6) 0.0120(6)
C7 0.0213(7) 0.0303(7) 0.0311(7) 0.0112(6) 0.0073(6) 0.0010(6)
C19 0.0343(8) 0.0268(7) 0.0133(6) -0.0018(5) 0.0022(5) 0.0002(6)
C35 0.0272(7) 0.0404(8) 0.0137(6) 0.0024(6) 0.0077(5) 0.0070(6)
C14 0.0207(7) 0.0315(8) 0.0299(7) 0.0143(6) 0.0043(6) -0.0006(6)
C20 0.0331(9) 0.0383(9) 0.0331(8) -0.0068(7) 0.0083(7) -0.0072(7)
C39 0.0428(10) 0.0868(15) 0.0310(9) 0.0365(10) 0.0179(8) 0.0137(10)

loop_
_atom_type_symbol
_atom_type_description
_atom_type_scat_dispersion_real
_atom_type_scat_dispersion_imag
_atom_type_scat_source
C C 0.0033 0.0016 'International Tables Vol C Tables 4.2.6.8 and 6.1.1.4'
H H 0.0000 0.0000 'International Tables Vol C Tables 4.2.6.8 and 6.1.1.4'
O O 0.0106 0.0060 'International Tables Vol C Tables 4.2.6.8 and 6.1.1.4'

loop_
_geom_angle_atom_site_label_1
_geom_angle_atom_site_label_2
_geom_angle_atom_site_label_3
_geom_angle
C29 O8 C41 112.31(9)
C32 O5 C30 116.43(10)
C40 O3 C19 116.97(11)
C18 O1 C8 112.09(9)
C42 C27 C26 123.73(10)
C42 C27 C28 59.57(7)
C26 C27 C28 118.88(9)
C42 C27 H27 116.1(9)
C26 C27 H27 114.9(9)
C28 C27 H27 111.5(9)
C27 C42 C28 62.78(7)
C27 C42 C41 116.67(10)
C28 C42 C41 105.63(9)
C27 C42 H42 119.8(9)
C28 C42 H42 118.4(9)
C41 C42 H42 119.3(9)
C32 C28 C29 120.72(10)
C32 C28 C42 124.89(10)
C29 C28 C42 106.44(9)
C32 C28 C27 120.56(9)
C29 C28 C27 110.55(9)
C42 C28 C27 57.64(7)
C21 C26 C25 119.31(10)
C21 C26 C27 122.67(10)
C25 C26 C27 117.95(10)
C12 C17 C16 120.58(12)
C12 C17 H17 119.7
C16 C17 H17 119.7
O7 C29 O8 121.35(11)
O7 C29 C28 129.41(11)
O8 C29 C28 109.24(10)
O8 C41 C33 108.64(9)
O8 C41 C42 104.75(9)
C33 C41 C42 113.37(10)
O8 C41 H41 105.3(8)
C33 C41 H41 111.6(8)
C42 C41 H41 112.5(8)
C22 C21 C26 120.01(11)
C22 C21 H21 120.0
C26 C21 H21 120.0
C23 C22 C21 120.46(11)
C23 C22 H22 119.8
C21 C22 H22 119.8
C11 C9 C10 62.63(8)
C11 C9 C8 117.01(10)
C10 C9 C8 105.94(10)
C11 C9 H9 119.8(10)
C10 C9 H9 119.6(10)
C8 C9 H9 118.4(10)
C24 C25 C26 120.57(11)
C24 C25 H25 119.7
C26 C25 H25 119.7
C34 C33 C38 119.16(11)
C34 C33 C41 120.16(11)
C38 C33 C41 120.68(10)
C37 C38 C33 120.31(12)
C37 C38 H38 119.8
C33 C38 H38 119.8
C17 C12 C13 118.86(12)
C17 C12 C11 121.90(12)
C13 C12 C11 119.18(11)
C25 C24 C23 119.94(11)
C25 C24 H24 120.0
C23 C24 H24 120.0
C40 C10 C18 120.31(11)
C40 C10 C9 125.17(11)
C18 C10 C9 105.86(11)
C40 C10 C11 120.71(11)
C18 C10 C11 111.31(10)
C9 C10 C11 57.80(8)
C22 C23 C24 119.69(11)
C22 C23 H23 120.2
C24 C23 H23 120.2
C6 C5 C4 118.71(12)
C6 C5 C8 120.51(11)
C4 C5 C8 120.75(12)
C9 C11 C12 122.80(11)
C9 C11 C10 59.57(8)
C12 C11 C10 120.27(10)
C9 C11 H11 115.6(11)
C12 C11 H11 115.4(10)
C10 C11 H11 111.1(10)
O6 C32 O5 125.15(11)
O6 C32 C28 124.72(11)
O5 C32 C28 110.13(10)
O1 C8 C5 109.34(10)
O1 C8 C9 104.54(10)
C5 C8 C9 112.49(10)
O1 C8 H8 107.1(9)
C5 C8 H8 111.4(9)
C9 C8 H8 111.6(9)
O4 C40 O3 124.74(13)
O4 C40 C10 124.65(13)
O3 C40 C10 110.61(11)
C4 C3 C2 121.37(12)
C4 C3 H3 119.3
C2 C3 H3 119.3
C15 C16 C17 119.96(13)
C15 C16 H16 120.0
C17 C16 H16 120.0
O5 C30 C31 110.77(10)
O5 C30 H30A 109.5
C31 C30 H30A 109.5
O5 C30 H30B 109.5
C31 C30 H30B 109.5
H30A C30 H30B 108.1
C33 C34 C35 120.00(13)
C33 C34 H34 120.0
C35 C34 H34 120.0
C14 C13 C12 120.73(13)
C14 C13 H13 119.6
C12 C13 H13 119.6
C3 C4 C5 120.26(12)
C3 C4 H4 119.9
C5 C4 H4 119.9
C16 C15 C14 120.06(13)
C16 C15 H15 120.0
C14 C15 H15 120.0
C3 C2 C1 117.92(12)
C3 C2 C7 121.32(12)
C1 C2 C7 120.76(13)
O2 C18 O1 121.31(12)
O2 C18 C10 129.40(13)
O1 C18 C10 109.28(11)
C35 C36 C37 118.60(12)
C35 C36 C39 121.33(15)
C37 C36 C39 120.06(15)
C6 C1 C2 121.00(13)
C6 C1 H1 119.5
C2 C1 H1 119.5
C38 C37 C36 120.82(13)
C38 C37 H37 119.6
C36 C37 H37 119.6
C5 C6 C1 120.74(12)
C5 C6 H6 119.6
C1 C6 H6 119.6
C30 C31 H31A 109.5
C30 C31 H31B 109.5
H31A C31 H31B 109.5
C30 C31 H31C 109.5
H31A C31 H31C 109.5
H31B C31 H31C 109.5
C2 C7 H7A 109.5
C2 C7 H7B 109.5
H7A C7 H7B 109.5
C2 C7 H7C 109.5
H7A C7 H7C 109.5
H7B C7 H7C 109.5
O3 C19 C20 111.12(12)
O3 C19 H19A 109.4
C20 C19 H19A 109.4
O3 C19 H19B 109.4
C20 C19 H19B 109.4
H19A C19 H19B 108.0
C36 C35 C34 121.10(13)
C36 C35 H35 119.4
C34 C35 H35 119.4
C15 C14 C13 119.80(13)
C15 C14 H14 120.1
C13 C14 H14 120.1
C19 C20 H20A 109.5
C19 C20 H20B 109.5
H20A C20 H20B 109.5
C19 C20 H20C 109.5
H20A C20 H20C 109.5
H20B C20 H20C 109.5
C36 C39 H39A 109.5
C36 C39 H39B 109.5
H39A C39 H39B 109.5
C36 C39 H39C 109.5
H39A C39 H39C 109.5
H39B C39 H39C 109.5

loop_
_geom_bond_atom_site_label_1
_geom_bond_atom_site_label_2
_geom_bond_distance
O8 C29 1.3610(14)
O8 C41 1.4705(14)
O7 C29 1.2002(15)
O5 C32 1.3377(14)
O5 C30 1.4540(14)
O6 C32 1.2045(15)
O3 C40 1.3299(16)
O3 C19 1.4538(16)
O1 C18 1.3590(17)
O1 C8 1.4684(16)
O2 C18 1.1996(16)
O4 C40 1.1970(18)
C27 C42 1.4825(15)
C27 C26 1.4930(15)
C27 C28 1.5607(15)
C27 H27 0.991(16)
C42 C28 1.5133(15)
C42 C41 1.5198(15)
C42 H42 0.981(16)
C28 C32 1.4852(16)
C28 C29 1.4860(16)
C26 C21 1.3914(16)
C26 C25 1.3957(16)
C17 C12 1.3919(17)
C17 C16 1.3938(18)
C17 H17 0.9500
C41 C33 1.5050(16)
C41 H41 0.997(15)
C21 C22 1.3911(17)
C21 H21 0.9500
C22 C23 1.3899(18)
C22 H22 0.9500
C9 C11 1.4856(17)
C9 C10 1.5139(18)
C9 C8 1.5188(17)
C9 H9 0.956(17)
C25 C24 1.3883(17)
C25 H25 0.9500
C33 C34 1.3896(17)
C33 C38 1.3956(17)
C38 C37 1.3889(18)
C38 H38 0.9500
C12 C13 1.3925(19)
C12 C11 1.4949(17)
C24 C23 1.3892(18)
C24 H24 0.9500
C10 C40 1.4864(18)
C10 C18 1.4931(17)
C10 C11 1.5591(16)
C23 H23 0.9500
C5 C6 1.3864(19)
C5 C4 1.3977(17)
C5 C8 1.5068(18)
C11 H11 0.988(18)
C8 H8 1.008(15)
C3 C4 1.3869(18)
C3 C2 1.3948(19)
C3 H3 0.9500
C16 C15 1.384(2)
C16 H16 0.9500
C30 C31 1.5042(19)
C30 H30A 0.9900
C30 H30B 0.9900
C34 C35 1.3945(19)
C34 H34 0.9500
C13 C14 1.391(2)
C13 H13 0.9500
C4 H4 0.9500
C15 C14 1.389(2)
C15 H15 0.9500
C2 C1 1.3927(19)
C2 C7 1.5099(19)
C36 C35 1.387(2)
C36 C37 1.391(2)
C36 C39 1.5104(19)
C1 C6 1.391(2)
C1 H1 0.9500
C37 H37 0.9500
C6 H6 0.9500
C31 H31A 0.9800
C31 H31B 0.9800
C31 H31C 0.9800
C7 H7A 0.9800
C7 H7B 0.9800
C7 H7C 0.9800
C19 C20 1.487(2)
C19 H19A 0.9900
C19 H19B 0.9900
C35 H35 0.9500
C14 H14 0.9500
C20 H20A 0.9800
C20 H20B 0.9800
C20 H20C 0.9800
C39 H39A 0.9800
C39 H39B 0.9800
C39 H39C 0.9800
